data_2004379
loop_
_publ_author_name
'Huang, Q.'
'Wu, X.'
'Sheng, T.'
'Wang, Q.'

_publ_section_title
;
 The Polymeric Cluster Compound
 [(tmenH~2~).(W~2~Ag~2~S~8~).(tmen).(H~2~O)]~<i>n~</i> (tmen =
 <i>N</i>,<i>N</i>,<i>N</i>',<i>N</i>'-Tetramethylethylenediamine)
;
_journal_issue 1
_journal_name_full 'Acta Crystallographica Section C'
_journal_page_first 29
_journal_page_last 31
_journal_paper_doi 10.1107/S0108270195009000
_journal_volume 52
_journal_year 1996
_chemical_formula_moiety 'C12 H36 Ag2 N4 O S8 W2'
_chemical_formula_structural 'C6 H16 N2 , C6 H18 N2 , H2 O , Ag2 S8 W2'
_chemical_formula_sum 'C12 H36 Ag2 N4 O S8 W2'
_chemical_formula_weight 1092.40
_space_group_IT_number 15
_symmetry_cell_setting monoclinic
_symmetry_space_group_name_Hall '-C 2yc'
_symmetry_space_group_name_H-M 'C 1 2/c 1'
_atom_type_scat_source IntTabIV
_cell_angle_alpha 90
_cell_angle_beta 97.67(3)
_cell_angle_gamma 90
_cell_formula_units_Z 4
_cell_length_a 8.641(4)
_cell_length_b 21.921(4)
_cell_length_c 16.298(4)
_cell_measurement_reflns_used 20
_cell_measurement_temperature 296
_cell_measurement_theta_max 12.5
_cell_measurement_theta_min 3
_cell_volume 3059.5(17)
_computing_cell_refinement 'MSC/AFC Diffractometer Control Software'
_computing_data_collection
;MSC/AFC Diffractometer Control Software (Molecular Structure Corporation,
 1988)
;
_computing_data_reduction 'MolEN (Fair, 1990)'
_computing_molecular_graphics MolEN
_computing_structure_refinement MolEN
_computing_structure_solution MolEN
_diffrn_measurement_device 'Rigaku AFC-5R'
_diffrn_measurement_method '\w/2\q scans'
_diffrn_radiation_type MoK\a
_diffrn_radiation_wavelength 0.71073
_diffrn_reflns_av_R_equivalents 0.021
_diffrn_reflns_limit_h_max 10
_diffrn_reflns_limit_h_min 0
_diffrn_reflns_limit_k_max 26
_diffrn_reflns_limit_k_min 0
_diffrn_reflns_limit_l_max 19
_diffrn_reflns_limit_l_min -19
_diffrn_reflns_number 2979
_diffrn_reflns_theta_max 25
_diffrn_standards_decay_% 4.2
_diffrn_standards_interval_count 300
_diffrn_standards_number 3
_exptl_absorpt_coefficient_mu 9.45
_exptl_absorpt_correction_T_max 1.0
_exptl_absorpt_correction_T_min 0.90
_exptl_absorpt_correction_type 'empirical, \DF (Walker & Stuart, 1983)'
_exptl_crystal_colour orange-yellow
_exptl_crystal_density_diffrn 2.37
_exptl_crystal_description rectangular
_exptl_crystal_size_max 0.30
_exptl_crystal_size_mid 0.25
_exptl_crystal_size_min 0.20
_refine_diff_density_max '1.55 (adjacent to metal atoms)'
_refine_diff_density_min '-0.77 (adjacent to metal atoms)'
_refine_ls_extinction_method none
_refine_ls_goodness_of_fit_obs 1.44
_refine_ls_hydrogen_treatment noref
_refine_ls_number_parameters 89
_refine_ls_number_reflns 1151
_refine_ls_R_factor_obs 0.053
_refine_ls_shift/esd_max 0.33
_refine_ls_structure_factor_coef F
_refine_ls_weighting_details 'w = 1/[\s^2^(F~o~)^2^+(0.010F~o~)^2^+1.000]'
_refine_ls_weighting_scheme calc
_refine_ls_wR_factor_obs 0.054
_reflns_number_observed 1151
_reflns_number_total 2780
_reflns_observed_criterion I>3\s(I)
_cod_data_source_file fg1066.cif
_cod_data_source_block fg1066a
_cod_depositor_comments
;
Added _atom_site_occupancy to
the atoms loop to complete the structure as from the reference

Luca Lutterotti  3/5/2013

#----------------------------------------------------------------------

The following automatic conversions were performed:

'_refine_ls_weighting_scheme' value '
1/[\s^2^(F~o~)^2^+(0.010F~o~)^2^+1.000]' was changed to 'calc'. New
tag '_refine_ls_weighting_details' was created. The value of the new
tag was set to 'w = 1/[\s^2^(F~o~)^2^+(0.010F~o~)^2^+1.000]'.

Automatic conversion script
Id: cif_fix_values 3143 2015-03-26 13:38:13Z robertas
;
_cod_original_cell_volume 3059.7
_cod_original_sg_symbol_H-M 'C 2/c'
_cod_database_code 2004379

loop_
_symmetry_equiv_pos_as_xyz
x,y,z
x,-y,1/2+z
-x,-y,-z
-x,y,1/2-z
1/2+x,1/2+y,z
1/2+x,1/2-y,1/2+z
1/2-x,1/2-y,-z
1/2-x,1/2+y,1/2-z

loop_
_atom_site_label
_atom_site_fract_x
_atom_site_fract_y
_atom_site_fract_z
_atom_site_B_iso_or_equiv
_atom_site_occupancy
W(M1) 0.4377(2) 0.43701(7) 0.4986(1) 3.70(3) 0.5
Ag(M1) 0.4377(2) 0.43701(7) 0.4986(1) 3.70(3) 0.5
W(M2) 0.3113(2) 0.31206(7) 0.4959(1) 4.12(3) 0.5
Ag(M2) 0.3113(2) 0.31206(7) 0.4959(1) 4.12(3) 0.5
S1 0.491(1) 0.3532(5) 0.4165(6) 7.1(2) 1
S2 0.254(1) 0.3964(5) 0.5766(6) 7.4(3) 1
S3 0.337(1) 0.5225(5) 0.4234(6) 6.7(2) 1
S4 0.092(1) 0.2717(5) 0.4169(6) 7.7(3) 1
O1 0.500 0.063(1) 0.250 4.2(6) 1
N1 0.348(2) 0.173(1) 0.193(1) 3.9(5) 1
N2 0.128(2) 0.454(1) 0.196(1) 4.3(5) 1
C11 0.187(4) 0.167(1) 0.208(2) 5.5(7) 1
C12 0.342(4) 0.181(1) 0.108(2) 5.3(7) 1
C13 0.413(4) 0.224(2) 0.244(2) 6.4(9) 1
C21 0.080(4) 0.446(1) 0.105(2) 6.2(8) 1
C22 0.303(4) 0.459(2) 0.209(2) 6.8(9) 1
C23 0.085(4) 0.403(2) 0.246(2) 7.0(9) 1
H1 0.412 0.088 0.234 4.8 1
H2 0.075 0.489 0.213 5.1 1
H111 0.184 0.162 0.265 6.7 1
H112 0.131 0.203 0.189 6.7 1
H113 0.141 0.133 0.178 6.7 1
H121 0.298 0.145 0.080 6.3 1
H122 0.278 0.215 0.091 6.3 1
H123 0.444 0.187 0.094 6.3 1
H131 0.380 0.220 0.297 7.6 1
H132 0.374 0.261 0.220 7.6 1
H211 0.112 0.481 0.077 7.4 1
H212 0.129 0.411 0.086 7.4 1
H213 -0.030 0.442 0.094 7.4 1
H221 0.335 0.492 0.177 8.2 1
H222 0.338 0.466 0.266 8.2 1
H223 0.348 0.422 0.192 8.2 1
H231 0.141 0.406 0.300 8.3 1
H232 0.113 0.366 0.222 8.3 1

loop_
_geom_angle_atom_site_label_1
_geom_angle_atom_site_label_2
_geom_angle_atom_site_label_3
_geom_angle_site_symmetry_1
_geom_angle_site_symmetry_3
_geom_angle
_geom_angle_publ_flag
M1a M1 M2 3_666 . 179.56(8) yes
M1a M1 S1 3_666 . 129.6(3) yes
M1a M1 S2 3_666 . 128.3(3) yes
M1a M1 S3 3_666 . 51.1(2) yes
M1a M1 S3 3_666 3_666 50.7(3) yes
M2 M1 S1 . . 50.7(3) yes
M2 M1 S2 . . 51.5(3) yes
M2 M1 S3 . . 128.6(2) yes
M2 M1 S3 . . 129.6(3) yes
S1 M1 S2 . . 102.1(4) yes
S1 M1 S3 . . 114.5(3) yes
S1 M1 S3a . 3_666 113.0(3) yes
S2 M1 S3 . . 110.9(3) yes
S2 M1 S3a . 3_666 115.1(3) yes
S3 M1 S3a . 3_666 101.8(3) yes
M1 M2 M2b . 7_556 176.52(8) yes
M1 M2 S1 . . 51.4(3) yes
M1 M2 S2 . . 50.9(3) yes
M1 M2 S4 . . 129.6(3) yes
M1 M2 S4b . 7_556 127.1(2) yes
M2b M2 S1 7_556 . 131.0(3) yes
M2b M2 S2 7_556 . 126.7(3) yes
M2b M2 S4 7_556 . 52.9(3) yes
M2b M2 S4b 7_556 7_556 50.3(2) yes
S1 M2 S2 . . 102.3(4) yes
S1 M2 S4 . . 113.2(4) yes
S1 M2 S4b . 7_556 114.8(4) yes
S2 M2 S4 . . 113.1(4) yes
S2 M2 S4b . 7_556 110.5(4) yes
S4 M2 S4b . 7_556 103.3(4) yes
M1 S1 M2 . . 77.9(3) yes
M1 S2 M2 . . 77.6(3) yes
M1 S3 M1a . 3_666 78.3(3) yes
M2 S4 M2b . 7_556 76.7(3) yes
H1 O1 H1c . 4_655 110(3) no
C11 N1 C12 . . 105(2) no
C11 N1 C13 . . 106(2) no
C12 N1 C13 . . 116(2) no
C21 N2 C22 . . 107(2) no
C21 N2 C23 . . 114(2) no
C21 N2 H2 . . 107(3) no
C22 N2 C23 . . 108(2) no
C22 N2 H2 . . 114(2) no
C23 N2 H2 . . 106(2) no
N1 C11 H111 . . 109(3) no
N1 C11 H112 . . 109(3) no
N1 C11 H113 . . 109(3) no
H111 C11 H112 . . 109(3) no
H111 C11 H113 . . 109(3) no
H112 C11 H113 . . 109(3) no
N1 C12 H121 . . 109(3) no
N1 C12 H122 . . 109(3) no
N1 C12 H123 . . 109(3) no
H121 C12 H122 . . 109(3) no
H121 C12 H123 . . 109(3) no
H122 C12 H123 . . 109(4) no
N1 C13 C13c . 4_655 113(3) no
N1 C13 H131 . . 109(3) no
N1 C13 H132 . . 109(3) no
C13c C13 H131 4_655 . 108(3) no
C13c C13 H132 4_655 . 110(3) no
H131 C13 H132 . . 109(3) no
N2 C21 H211 . . 109(3) no
N2 C21 H212 . . 109(3) no
N2 C21 H213 . . 109(4) no
H211 C21 H212 . . 109(4) no
H211 C21 H213 . . 109(3) no
H212 C21 H213 . . 109(3) no
N2 C22 H221 . . 109(3) no
N2 C22 H222 . . 109(3) no
N2 C22 H223 . . 109(3) no
H221 C22 H222 . . 109(3) no
H221 C22 H223 . . 109(4) no
H222 C22 H223 . . 109(3) no
N2 C23 C23d . 4_555 112(3) no
N2 C23 H231 . . 109(3) no
N2 C23 H232 . . 109(3) no
C23d C23 H231 4_555 . 109(3) no
C23d C23 H232 4_555 . 110(3) no
H231 C23 H232 . . 109(3) no

loop_
_geom_bond_atom_site_label_1
_geom_bond_atom_site_label_2
_geom_bond_site_symmetry_2
_geom_bond_distance
_geom_bond_publ_flag
M1 M1 3_666 2.962(2) yes
M1 M2 . 2.947(2) yes
M1 S1 . 2.355(9) yes
M1 S2 . 2.340(9) yes
M1 S3 . 2.343(9) yes
M1 S3 3_666 2.354(9) yes
M2 M2 7_556 2.929(2) yes
M2 S1 . 2.331(9) yes
M2 S2 . 2.360(10) yes
M2 S4 . 2.317(9) yes
M2 S4 7_556 2.401(10) yes
O1 H1 . 0.95(2) no
N1 C11 . 1.45(4) no
N1 C12 . 1.40(4) no
N1 C13 . 1.45(4) no
N2 C21 . 1.50(4) no
N2 C22 . 1.51(5) no
N2 C23 . 1.47(4) no
N2 H2 . 0.96(2) no
C11 H111 . 0.95(3) no
C11 H112 . 0.96(4) no
C11 H113 . 0.96(4) no
C12 H121 . 0.96(3) no
C12 H122 . 0.96(3) no
C12 H123 . 0.95(3) no
C13 C13 4_655 1.49(4) no
C13 H131 . 0.95(4) no
C13 H132 . 0.95(3) no
C21 H211 . 0.95(3) no
C21 H212 . 0.96(3) no
C21 H213 . 0.95(3) no
C22 H221 . 0.95(4) no
C22 H222 . 0.96(4) no
C22 H223 . 0.96(4) no
C23 C23 4_555 1.49(5) no
C23 H231 . 0.96(3) no
C23 H232 . 0.95(4) no
